data_7205257
loop_
_publ_author_name
'Ye\,silel, Okan Z.'
'Erer, Hakan'
'B\"uy\"ukg\"ung\"or, Orhan'

_publ_section_title
;
 Supramolecular architectures of cadmium(ii)-orotate complexes
 containing water clusters
;
_journal_issue 5
_journal_name_full CrystEngComm
_journal_page_first 1339
_journal_paper_doi 10.1039/c0ce00308e
_journal_volume 13
_journal_year 2011
_chemical_formula_sum 'C10 H22 Cd2 N6 O14'
_chemical_formula_weight 675.14
_chemical_name_systematic
;
?
;
_space_group_IT_number 2
_symmetry_cell_setting triclinic
_symmetry_space_group_name_Hall '-P 1'
_symmetry_space_group_name_H-M 'P -1'
_atom_sites_solution_hydrogens geom
_atom_sites_solution_primary direct
_atom_sites_solution_secondary difmap
_audit_creation_method SHELXL-97
_audit_update_record
;
2009-09-17 # Formatted by publCIF
;
_cell_angle_alpha 65.998(7)
_cell_angle_beta 85.229(7)
_cell_angle_gamma 72.619(7)
_cell_formula_units_Z 1
_cell_length_a 6.5073(5)
_cell_length_b 9.4505(8)
_cell_length_c 9.5670(9)
_cell_measurement_reflns_used 10809
_cell_measurement_temperature 293(2)
_cell_measurement_theta_max 27.33
_cell_measurement_theta_min 2.33
_cell_volume 512.43(8)
_computing_cell_refinement 'STOE X-AREA'
_computing_data_collection 'STOE X-AREA'
_computing_data_reduction 'STOE X-RED'
_computing_molecular_graphics 'Ortep-3 for Windows (Farrugia, 1997)'
_computing_publication_material 'WinGX (Farrugia, 1999)'
_computing_structure_refinement 'SHELXL-97 (Sheldrick, 1997)'
_computing_structure_solution 'SHELXS97 (Sheldrick, 1997)'
_diffrn_ambient_temperature 293(2)
_diffrn_detector_area_resol_mean 6.67
_diffrn_measured_fraction_theta_full 0.995
_diffrn_measured_fraction_theta_max 0.995
_diffrn_measurement_device_type 'STOE IPDS 2'
_diffrn_radiation_monochromator graphite
_diffrn_radiation_source 'fine-focus sealed tube'
_diffrn_radiation_type MoK\a
_diffrn_radiation_wavelength 0.71073
_diffrn_reflns_av_R_equivalents 0.0421
_diffrn_reflns_av_sigmaI/netI 0.0295
_diffrn_reflns_limit_h_max 7
_diffrn_reflns_limit_h_min -8
_diffrn_reflns_limit_k_max 11
_diffrn_reflns_limit_k_min -11
_diffrn_reflns_limit_l_max 12
_diffrn_reflns_limit_l_min -12
_diffrn_reflns_number 4986
_diffrn_reflns_theta_full 26.49
_diffrn_reflns_theta_max 26.49
_diffrn_reflns_theta_min 2.33
_diffrn_standards_interval_count 0
_diffrn_standards_number 0
_exptl_absorpt_coefficient_mu 2.159
_exptl_absorpt_correction_T_max 0.5993
_exptl_absorpt_correction_T_min 0.2391
_exptl_absorpt_correction_type integration
_exptl_crystal_colour colorless
_exptl_crystal_density_diffrn 2.188
_exptl_crystal_density_method 'not measured'
_exptl_crystal_description prism
_exptl_crystal_F_000 332
_exptl_crystal_size_max 0.800
_exptl_crystal_size_mid 0.497
_exptl_crystal_size_min 0.270
_refine_diff_density_max 0.540
_refine_diff_density_min -0.646
_refine_diff_density_rms 0.102
_refine_ls_extinction_method none
_refine_ls_goodness_of_fit_ref 1.130
_refine_ls_hydrogen_treatment mixed
_refine_ls_matrix_type full
_refine_ls_number_parameters 164
_refine_ls_number_reflns 2096
_refine_ls_number_restraints 9
_refine_ls_restrained_S_all 1.130
_refine_ls_R_factor_all 0.0222
_refine_ls_R_factor_gt 0.0213
_refine_ls_shift/su_max 0.001
_refine_ls_shift/su_mean 0.000
_refine_ls_structure_factor_coef Fsqd
_refine_ls_weighting_details 'calc w=1/[\s^2^(Fo^2^)+(0.0268P)^2^+0.2152P] where P=(Fo^2^+2Fc^2^)/3'
_refine_ls_weighting_scheme calc
_refine_ls_wR_factor_gt 0.0528
_refine_ls_wR_factor_ref 0.0533
_reflns_number_gt 2048
_reflns_number_total 2096
_reflns_threshold_expression >2sigma(I)
_cod_data_source_file C0CE00308E.TXT
_cod_data_source_block okan42
_cod_database_code 7205257

loop_
_symmetry_equiv_pos_as_xyz
'x, y, z'
'-x, -y, -z'

loop_
_atom_site_label
_atom_site_type_symbol
_atom_site_fract_x
_atom_site_fract_y
_atom_site_fract_z
_atom_site_U_iso_or_equiv
_atom_site_adp_type
_atom_site_occupancy
_atom_site_symmetry_multiplicity
_atom_site_calc_flag
_atom_site_refinement_flags
_atom_site_disorder_assembly
_atom_site_disorder_group
C1 C 0.7948(4) 0.1979(3) 0.2296(3) 0.0275(4) Uani 1 1 d . . .
C2 C 0.8194(3) 0.3834(3) -0.0345(3) 0.0271(4) Uani 1 1 d . . .
C3 C 0.7470(3) 0.5115(3) 0.0166(3) 0.0265(4) Uani 1 1 d . . .
H3 H 0.7306 0.6182 -0.0514 0.032 Uiso 1 1 calc R . .
C4 C 0.7025(3) 0.4753(3) 0.1658(2) 0.0241(4) Uani 1 1 d . . .
C5 C 0.3820(4) 0.3908(3) 0.7766(3) 0.0275(4) Uani 1 1 d . . .
N1 N 0.7237(3) 0.3233(2) 0.2728(2) 0.0264(4) Uani 1 1 d . . .
N2 N 0.8438(3) 0.2325(3) 0.0781(2) 0.0307(4) Uani 1 1 d . . .
H2 H 0.8941 0.1517 0.0525 0.037 Uiso 1 1 calc R . .
O1 O 0.8159(3) 0.0564(2) 0.3195(2) 0.0397(4) Uani 1 1 d . . .
O2 O 0.8592(3) 0.3991(2) -0.16834(19) 0.0380(4) Uani 1 1 d . . .
O3 O 0.4247(3) 0.4351(2) 0.6373(2) 0.0371(4) Uani 1 1 d . . .
O4 O 0.4088(3) 0.2500(2) 0.8684(2) 0.0437(4) Uani 1 1 d . . .
Cd1 Cd 0.59844(2) 0.282893(18) 0.507487(16) 0.02724(7) Uani 1 1 d . . .
H5A H 0.153(4) 0.306(4) 0.474(3) 0.041 Uiso 1 1 d D . .
H5B H 0.219(5) 0.401(3) 0.336(3) 0.041 Uiso 1 1 d D . .
H6A H 0.909(5) 0.272(4) 0.705(3) 0.041 Uiso 1 1 d D . .
H6B H 1.008(5) 0.147(2) 0.662(3) 0.041 Uiso 1 1 d D . .
N3 N 0.6243(4) 0.0228(3) 0.6531(3) 0.0414(5) Uani 1 1 d . . .
H3A H 0.4934 0.0092 0.6646 0.062 Uiso 1 1 calc R . .
H3B H 0.6838 -0.0050 0.7445 0.062 Uiso 1 1 calc R . .
H3C H 0.7059 -0.0392 0.6081 0.062 Uiso 1 1 calc R . .
H7A H 0.658(4) 1.071(3) 0.943(4) 0.062 Uiso 1 1 d D . .
H7B H 0.753(6) 0.909(3) 1.038(3) 0.062 Uiso 1 1 d D . .
O5 O 0.2540(3) 0.3112(3) 0.4139(2) 0.0401(4) Uani 1 1 d D . .
O6 O 0.9298(3) 0.2447(2) 0.6315(2) 0.0329(4) Uani 1 1 d D . .
O7 O 0.7747(3) 0.9950(3) 0.9692(3) 0.0531(5) Uani 1 1 d D . .

loop_
_atom_site_aniso_label
_atom_site_aniso_U_11
_atom_site_aniso_U_22
_atom_site_aniso_U_33
_atom_site_aniso_U_23
_atom_site_aniso_U_13
_atom_site_aniso_U_12
C1 0.0322(10) 0.0239(11) 0.0253(11) -0.0102(9) 0.0035(8) -0.0066(8)
C2 0.0283(10) 0.0285(12) 0.0244(11) -0.0106(9) 0.0007(8) -0.0080(8)
C3 0.0288(10) 0.0246(11) 0.0252(10) -0.0085(9) 0.0027(8) -0.0089(8)
C4 0.0239(9) 0.0232(11) 0.0257(10) -0.0107(9) 0.0018(7) -0.0064(8)
C5 0.0298(10) 0.0223(11) 0.0298(11) -0.0110(9) 0.0056(8) -0.0072(8)
N1 0.0328(9) 0.0216(9) 0.0230(9) -0.0093(7) 0.0052(7) -0.0060(7)
N2 0.0420(11) 0.0254(10) 0.0257(9) -0.0144(8) 0.0053(7) -0.0065(8)
O1 0.0601(11) 0.0214(9) 0.0313(9) -0.0089(7) 0.0103(8) -0.0078(8)
O2 0.0566(11) 0.0357(10) 0.0235(8) -0.0145(8) 0.0057(7) -0.0131(8)
O3 0.0563(11) 0.0252(9) 0.0296(9) -0.0147(8) 0.0109(7) -0.0087(8)
O4 0.0595(12) 0.0202(9) 0.0434(11) -0.0099(8) 0.0126(9) -0.0074(8)
Cd1 0.03647(11) 0.02158(11) 0.02366(11) -0.01022(8) 0.00590(6) -0.00804(7)
N3 0.0549(13) 0.0267(12) 0.0391(13) -0.0084(10) -0.0039(10) -0.0121(10)
O5 0.0391(9) 0.0393(11) 0.0342(10) -0.0070(8) 0.0035(7) -0.0122(8)
O6 0.0383(9) 0.0294(9) 0.0298(9) -0.0137(8) 0.0019(7) -0.0059(7)
O7 0.0425(11) 0.0379(12) 0.0756(16) -0.0209(11) 0.0061(10) -0.0106(9)

loop_
_atom_type_symbol
_atom_type_description
_atom_type_scat_dispersion_real
_atom_type_scat_dispersion_imag
_atom_type_scat_source
C C 0.0033 0.0016 'International Tables Vol C Tables 4.2.6.8 and 6.1.1.4'
H H 0.0000 0.0000 'International Tables Vol C Tables 4.2.6.8 and 6.1.1.4'
N N 0.0061 0.0033 'International Tables Vol C Tables 4.2.6.8 and 6.1.1.4'
O O 0.0106 0.0060 'International Tables Vol C Tables 4.2.6.8 and 6.1.1.4'
Cd Cd -0.8075 1.2024 'International Tables Vol C Tables 4.2.6.8 and 6.1.1.4'

loop_
_geom_angle_atom_site_label_1
_geom_angle_atom_site_label_2
_geom_angle_atom_site_label_3
_geom_angle
_geom_angle_site_symmetry_1
_geom_angle_site_symmetry_3
_geom_angle_publ_flag
O1 C1 N1 122.6(2) . . ?
O1 C1 N2 119.7(2) . . ?
N1 C1 N2 117.7(2) . . ?
O2 C2 N2 119.7(2) . . ?
O2 C2 C3 125.9(2) . . ?
N2 C2 C3 114.46(19) . . ?
C4 C3 C2 118.9(2) . . ?
C4 C3 H3 120.6 . . ?
C2 C3 H3 120.6 . . ?
C3 C4 N1 124.4(2) . . ?
C3 C4 C5 120.4(2) . 2_666 ?
N1 C4 C5 115.17(19) . 2_666 ?
O4 C5 O3 125.5(2) . . ?
O4 C5 C4 118.4(2) . 2_666 ?
O3 C5 C4 116.1(2) . 2_666 ?
C1 N1 C4 118.62(19) . . ?
C1 N1 Cd1 120.06(16) . . ?
C4 N1 Cd1 120.72(14) . . ?
C2 N2 C1 125.79(19) . . ?
C2 N2 H2 117.1 . . ?
C1 N2 H2 117.1 . . ?
C5 O3 Cd1 129.21(16) . . ?
C5 O3 Cd1 118.01(15) . 2_666 ?
Cd1 O3 Cd1 111.08(7) . 2_666 ?
N3 Cd1 N1 113.26(8) . . ?
N3 Cd1 O3 108.78(9) . . ?
N1 Cd1 O3 137.74(7) . . ?
N3 Cd1 O5 88.37(8) . . ?
N1 Cd1 O5 89.26(7) . . ?
O3 Cd1 O5 87.69(7) . . ?
N3 Cd1 O6 88.13(8) . . ?
N1 Cd1 O6 97.37(7) . . ?
O3 Cd1 O6 88.04(7) . . ?
O5 Cd1 O6 173.30(6) . . ?
N3 Cd1 O3 176.91(7) . 2_666 ?
N1 Cd1 O3 69.23(6) . 2_666 ?
O3 Cd1 O3 68.92(7) . 2_666 ?
O5 Cd1 O3 93.55(7) . 2_666 ?
O6 Cd1 O3 89.71(7) . 2_666 ?
Cd1 N3 H3A 109.5 . . ?
Cd1 N3 H3B 109.5 . . ?
H3A N3 H3B 109.5 . . ?
Cd1 N3 H3C 109.5 . . ?
H3A N3 H3C 109.5 . . ?
H3B N3 H3C 109.5 . . ?
Cd1 O5 H5A 118(2) . . ?
Cd1 O5 H5B 107(2) . . ?
H5A O5 H5B 109(2) . . ?
Cd1 O6 H6A 112(2) . . ?
Cd1 O6 H6B 111(2) . . ?
H6A O6 H6B 109(2) . . ?
H7A O7 H7B 110(3) . . ?

loop_
_geom_bond_atom_site_label_1
_geom_bond_atom_site_label_2
_geom_bond_distance
_geom_bond_site_symmetry_2
_geom_bond_publ_flag
C1 O1 1.233(3) . ?
C1 N1 1.352(3) . ?
C1 N2 1.382(3) . ?
C2 O2 1.242(3) . ?
C2 N2 1.365(3) . ?
C2 C3 1.425(3) . ?
C3 C4 1.353(3) . ?
C3 H3 0.9300 . ?
C4 N1 1.356(3) . ?
C4 C5 1.520(3) 2_666 ?
C5 O4 1.228(3) . ?
C5 O3 1.258(3) . ?
C5 C4 1.520(3) 2_666 ?
N1 Cd1 2.2441(18) . ?
N2 H2 0.8600 . ?
O3 Cd1 2.2668(16) . ?
O3 Cd1 2.4156(19) 2_666 ?
Cd1 N3 2.240(2) . ?
Cd1 O5 2.3824(19) . ?
Cd1 O6 2.4081(18) . ?
Cd1 O3 2.4156(19) 2_666 ?
N3 H3A 0.8900 . ?
N3 H3B 0.8900 . ?
N3 H3C 0.8900 . ?
O5 H5A 0.838(17) . ?
O5 H5B 0.852(17) . ?
O6 H6A 0.825(17) . ?
O6 H6B 0.850(17) . ?
O7 H7A 0.845(18) . ?
O7 H7B 0.852(18) . ?

loop_
_geom_hbond_atom_site_label_D
_geom_hbond_atom_site_label_H
_geom_hbond_atom_site_label_A
_geom_hbond_distance_DH
_geom_hbond_distance_HA
_geom_hbond_distance_DA
_geom_hbond_angle_DHA
_geom_hbond_site_symmetry_A
N2 H2 O7 0.86 2.23 2.899(3) 134.3 2_766
N2 H2 O7 0.86 2.28 2.985(3) 139.7 1_544
N3 H3A O1 0.89 2.25 3.135(3) 171.0 2_656
N3 H3B O7 0.89 2.28 3.141(4) 163.7 1_545
N3 H3C O5 0.89 2.60 3.327(3) 139.7 2_656
N3 H3C O1 0.89 2.64 3.255(3) 126.8 .
O5 H5A O6 0.838(17) 2.035(18) 2.860(3) 168(3) 1_455
O5 H5B O2 0.852(17) 1.870(18) 2.722(3) 178(3) 2_665
O6 H6A O2 0.825(17) 1.982(18) 2.781(2) 163(3) 1_556
O6 H6B O1 0.850(17) 1.863(17) 2.699(3) 167(3) 2_756
O7 H7A O4 0.845(18) 1.891(18) 2.733(3) 175(4) 1_565
O7 H7B O4 0.852(18) 1.97(2) 2.760(3) 154(4) 2_667

loop_
_geom_torsion_atom_site_label_1
_geom_torsion_atom_site_label_2
_geom_torsion_atom_site_label_3
_geom_torsion_atom_site_label_4
_geom_torsion
_geom_torsion_site_symmetry_1
_geom_torsion_site_symmetry_2
_geom_torsion_site_symmetry_3
_geom_torsion_site_symmetry_4
_geom_torsion_publ_flag
O2 C2 C3 C4 177.5(2) . . . . ?
N2 C2 C3 C4 -2.3(3) . . . . ?
C2 C3 C4 N1 0.6(3) . . . . ?
C2 C3 C4 C5 -177.99(19) . . . 2_666 ?
O1 C1 N1 C4 -179.1(2) . . . . ?
N2 C1 N1 C4 0.6(3) . . . . ?
O1 C1 N1 Cd1 -8.0(3) . . . . ?
N2 C1 N1 Cd1 171.76(15) . . . . ?
C3 C4 N1 C1 0.3(3) . . . . ?
C5 C4 N1 C1 178.9(2) 2_666 . . . ?
C3 C4 N1 Cd1 -170.80(16) . . . . ?
C5 C4 N1 Cd1 7.8(2) 2_666 . . . ?
O2 C2 N2 C1 -176.4(2) . . . . ?
C3 C2 N2 C1 3.4(3) . . . . ?
O1 C1 N2 C2 177.1(2) . . . . ?
N1 C1 N2 C2 -2.6(3) . . . . ?
O4 C5 O3 Cd1 -8.0(4) . . . . ?
C4 C5 O3 Cd1 169.84(15) 2_666 . . . ?
O4 C5 O3 Cd1 -171.7(2) . . . 2_666 ?
C4 C5 O3 Cd1 6.1(3) 2_666 . . 2_666 ?
C1 N1 Cd1 N3 3.2(2) . . . . ?
C4 N1 Cd1 N3 174.13(16) . . . . ?
C1 N1 Cd1 O3 -170.49(16) . . . . ?
C4 N1 Cd1 O3 0.5(2) . . . . ?
C1 N1 Cd1 O5 -84.75(18) . . . . ?
C4 N1 Cd1 O5 86.22(17) . . . . ?
C1 N1 Cd1 O6 94.29(17) . . . . ?
C4 N1 Cd1 O6 -94.74(16) . . . . ?
C1 N1 Cd1 O3 -178.83(19) . . . 2_666 ?
C4 N1 Cd1 O3 -7.86(15) . . . 2_666 ?
C5 O3 Cd1 N3 13.2(2) . . . . ?
Cd1 O3 Cd1 N3 177.80(8) 2_666 . . . ?
C5 O3 Cd1 N1 -172.95(18) . . . . ?
Cd1 O3 Cd1 N1 -8.35(15) 2_666 . . . ?
C5 O3 Cd1 O5 100.7(2) . . . . ?
Cd1 O3 Cd1 O5 -94.71(9) 2_666 . . . ?
C5 O3 Cd1 O6 -74.1(2) . . . . ?
Cd1 O3 Cd1 O6 90.45(9) 2_666 . . . ?
C5 O3 Cd1 O3 -164.6(3) . . . 2_666 ?
Cd1 O3 Cd1 O3 0.0 2_666 . . 2_666 ?
